data_4301524
loop_
_publ_author_name
'M. Menelaou'
'C. Mateescu'
'H. Zhao'
'I. Rodriguez-Escudero'
'N. Lalioti'
'Y. Sanakis'
'A. Simopoulos'
'A. Salifoglou'

_publ_section_title
;
pH-Specific Synthetic Chemistry and Solution Studies in the Binary System
of Iron(III) with the \a-Hydroxycarboxylate Substrate Quinic Acid:
Potential Relevance to Iron Chemistry in Plant Fluids
;
_journal_name_full 'Inorganic Chemistry'
_journal_page_first 1844
_journal_page_last 1856
_journal_paper_doi 10.1021/ic800356v
_journal_volume 48
_journal_year 2009
_chemical_absolute_configuration rm
_chemical_formula_sum 'C21 H50 Fe Na O27'
_chemical_formula_weight 813.45
_chemical_name_systematic
; 
 ? 
;
_space_group_IT_number 198
_symmetry_cell_setting cubic
_symmetry_space_group_name_Hall 'P 2ac 2ab 3'
_symmetry_space_group_name_H-M 'P 21 3'
_atom_sites_solution_hydrogens geom
_atom_sites_solution_primary direct
_atom_sites_solution_secondary difmap
_audit_creation_method SHELXL-97
_cell_angle_alpha 90.00
_cell_angle_beta 90.00
_cell_angle_gamma 90.00
_cell_formula_units_Z 4
_cell_length_a 15.6019(14)
_cell_length_b 15.6019(14)
_cell_length_c 15.6019(14)
_cell_measurement_temperature 303(2)
_cell_volume 3797.8(6)
_computing_cell_refinement 'Bruker SMART'
_computing_data_collection 'Bruker SMART'
_computing_data_reduction 'Bruker SHELXTL'
_computing_molecular_graphics 'Bruker SHELXTL'
_computing_publication_material 'Bruker SHELXTL'
_computing_structure_refinement 'SHELXL-97 (Sheldrick, 1997)'
_computing_structure_solution 'SHELXS-97 (Sheldrick, 1990)'
_diffrn_ambient_temperature 303(2)
_diffrn_measured_fraction_theta_full 0.982
_diffrn_measured_fraction_theta_max 0.982
_diffrn_measurement_device_type 'CCD area detector'
_diffrn_measurement_method 'phi and omega scans'
_diffrn_radiation_monochromator graphite
_diffrn_radiation_source 'fine-focus sealed tube'
_diffrn_radiation_type MoK\a
_diffrn_radiation_wavelength 0.71073
_diffrn_reflns_av_R_equivalents 0.0452
_diffrn_reflns_av_sigmaI/netI 0.0272
_diffrn_reflns_limit_h_max 20
_diffrn_reflns_limit_h_min -20
_diffrn_reflns_limit_k_max 20
_diffrn_reflns_limit_k_min -19
_diffrn_reflns_limit_l_max 20
_diffrn_reflns_limit_l_min -13
_diffrn_reflns_number 26184
_diffrn_reflns_theta_full 28.33
_diffrn_reflns_theta_max 28.33
_diffrn_reflns_theta_min 1.85
_exptl_absorpt_coefficient_mu 0.501
_exptl_absorpt_correction_type none
_exptl_crystal_colour BROWN
_exptl_crystal_density_diffrn 1.423
_exptl_crystal_density_method 'not measured'
_exptl_crystal_description BLOCK
_exptl_crystal_F_000 1716
_exptl_crystal_size_max 0.31
_exptl_crystal_size_mid 0.26
_exptl_crystal_size_min 0.22
_refine_diff_density_max 1.700
_refine_diff_density_min -1.045
_refine_diff_density_rms 0.195
_refine_ls_abs_structure_details 'Flack H D (1983), Acta Cryst. A39, 876-881'
_refine_ls_abs_structure_Flack 0.04(5)
_refine_ls_extinction_method none
_refine_ls_goodness_of_fit_ref 1.247
_refine_ls_hydrogen_treatment constr
_refine_ls_matrix_type full
_refine_ls_number_parameters 151
_refine_ls_number_reflns 3092
_refine_ls_number_restraints 0
_refine_ls_restrained_S_all 1.247
_refine_ls_R_factor_all 0.1063
_refine_ls_R_factor_gt 0.0967
_refine_ls_shift/su_max 0.000
_refine_ls_shift/su_mean 0.000
_refine_ls_structure_factor_coef Fsqd
_refine_ls_weighting_details 'calc w=1/[\s^2^(Fo^2^)+(0.2000P)^2^+0.0000P] where P=(Fo^2^+2Fc^2^)/3'
_refine_ls_weighting_scheme calc
_refine_ls_wR_factor_gt 0.2740
_refine_ls_wR_factor_ref 0.2827
_reflns_number_gt 2706
_reflns_number_total 3092
_reflns_threshold_expression >2sigma(I)
_cod_data_source_file ic800356v_si_003.cif
_cod_data_source_block rgr219c
_cod_depositor_comments
;
The following automatic conversions were performed:
'_symmetry_cell_setting' value 'Cubic' changed to 'cubic' according to
'/home/saulius/struct/CIF-dictionaries/cif_core.dic' dictionary named
'cif_core.dic' version 2.4.1 from 2010-06-29.

Automatic conversion script
Id: cif_fix_enum 1527 2010-12-29 10:47:43Z saulius 
;
_cod_database_code 4301524

loop_
_symmetry_equiv_pos_as_xyz
'x, y, z'
'-x+1/2, -y, z+1/2'
'-x, y+1/2, -z+1/2'
'x+1/2, -y+1/2, -z'
'z, x, y'
'z+1/2, -x+1/2, -y'
'-z+1/2, -x, y+1/2'
'-z, x+1/2, -y+1/2'
'y, z, x'
'-y, z+1/2, -x+1/2'
'y+1/2, -z+1/2, -x'
'-y+1/2, -z, x+1/2'

loop_
_atom_site_label
_atom_site_type_symbol
_atom_site_fract_x
_atom_site_fract_y
_atom_site_fract_z
_atom_site_U_iso_or_equiv
_atom_site_adp_type
_atom_site_occupancy
_atom_site_symmetry_multiplicity
_atom_site_calc_flag
_atom_site_refinement_flags
_atom_site_disorder_assembly
_atom_site_disorder_group
Fe1 Fe 0.39758(4) 0.60242(4) 1.10242(4) 0.0247(3) Uani 1 3 d S . .
Na Na 0.30217(17) 0.19783(17) 0.80217(17) 0.0427(9) Uani 1 3 d S . .
C1 C 0.2687(3) 0.5037(3) 1.0115(3) 0.0316(10) Uani 1 1 d . . .
C2 C 0.2703(4) 0.4073(4) 1.0192(3) 0.0378(12) Uani 1 1 d . . .
H2B H 0.2121 0.3865 1.0264 0.045 Uiso 1 1 calc R . .
H2A H 0.3026 0.3914 1.0698 0.045 Uiso 1 1 calc R . .
C3 C 0.3104(5) 0.3640(4) 0.9405(4) 0.0417(14) Uani 1 1 d . . .
H3A H 0.3709 0.3804 0.9364 0.050 Uiso 1 1 calc R . .
C4 C 0.2639(4) 0.3929(4) 0.8601(3) 0.0344(11) Uani 1 1 d . . .
H4A H 0.2047 0.3722 0.8626 0.041 Uiso 1 1 calc R . .
C5 C 0.2626(4) 0.4907(4) 0.8511(4) 0.0340(12) Uani 1 1 d . . .
H5A H 0.2293 0.5058 0.8000 0.041 Uiso 1 1 calc R . .
C6 C 0.2194(4) 0.5307(4) 0.9301(4) 0.0382(12) Uani 1 1 d . . .
H6B H 0.1604 0.5115 0.9338 0.046 Uiso 1 1 calc R . .
H6A H 0.2194 0.5927 0.9250 0.046 Uiso 1 1 calc R . .
C7 C 0.4078(4) 0.7765(4) 1.0406(4) 0.0354(11) Uani 1 1 d . . .
O1 O 0.3527(2) 0.5376(2) 1.0078(2) 0.0341(8) Uani 1 1 d . . .
H1 H 0.3685 0.5400 0.9577 0.051 Uiso 1 1 calc R . .
O2 O 0.3581(3) 0.7284(2) 1.0840(2) 0.0343(8) Uani 1 1 d . . .
O3 O 0.3960(4) 0.8535(3) 1.0268(4) 0.0573(13) Uani 1 1 d . . .
O4 O 0.3040(5) 0.2723(3) 0.9439(4) 0.0638(17) Uani 1 1 d . . .
H9 H 0.3209 0.2553 0.9907 0.096 Uiso 1 1 calc R . .
O5 O 0.3059(3) 0.3534(3) 0.7881(3) 0.0403(9) Uani 1 1 d . . .
H8 H 0.2844 0.3709 0.7435 0.060 Uiso 1 1 calc R . .
O6 O 0.3488(3) 0.5231(3) 0.8410(3) 0.0443(10) Uani 1 1 d . . .
H7 H 0.3689 0.5343 0.8882 0.066 Uiso 1 1 calc R . .
O7 O 0.3636(7) 0.2123(6) 0.1076(9) 0.128(4) Uani 1 1 d . . .
O8 O 0.7995(6) 0.7005(6) 0.2995(6) 0.144(8) Uani 1 3 d S . .
O9 O 0.9704(5) 0.5296(5) 0.4704(5) 0.116(5) Uani 1 3 d S . .
O10 O 0.8731(16) 0.7019(14) 0.5112(16) 0.35(2) Uani 1 1 d . . .
O11 O 0.8894(4) 0.6106(4) 0.3894(4) 0.090(4) Uani 1 3 d S . .

loop_
_atom_site_aniso_label
_atom_site_aniso_U_11
_atom_site_aniso_U_22
_atom_site_aniso_U_33
_atom_site_aniso_U_23
_atom_site_aniso_U_13
_atom_site_aniso_U_12
Fe1 0.0247(3) 0.0247(3) 0.0247(3) 0.0003(3) -0.0003(3) -0.0003(3)
Na 0.0427(9) 0.0427(9) 0.0427(9) -0.0037(10) 0.0037(10) -0.0037(10)
C1 0.032(3) 0.033(2) 0.030(2) -0.0009(19) -0.0075(19) -0.003(2)
C2 0.053(3) 0.033(3) 0.027(2) 0.001(2) -0.007(2) -0.011(2)
C3 0.059(4) 0.028(2) 0.038(3) -0.003(2) -0.011(3) 0.002(2)
C4 0.039(3) 0.035(3) 0.029(2) -0.008(2) -0.004(2) 0.002(2)
C5 0.042(3) 0.029(2) 0.031(2) -0.0017(19) -0.011(2) 0.002(2)
C6 0.039(3) 0.040(3) 0.035(3) 0.001(2) -0.009(2) 0.008(2)
C7 0.032(3) 0.038(3) 0.036(3) 0.004(2) 0.003(2) -0.002(2)
O1 0.0331(19) 0.040(2) 0.0295(18) -0.0081(15) 0.0017(15) -0.0015(16)
O2 0.0314(18) 0.0331(18) 0.038(2) 0.0071(15) 0.0048(15) 0.0021(15)
O3 0.055(3) 0.030(2) 0.087(4) 0.016(2) 0.016(3) 0.008(2)
O4 0.113(5) 0.026(2) 0.052(3) 0.0026(19) -0.027(3) 0.008(2)
O5 0.051(2) 0.039(2) 0.0302(18) -0.0072(16) -0.0072(17) 0.0101(18)
O6 0.049(2) 0.044(2) 0.040(2) -0.0043(17) 0.0083(18) -0.0075(19)
O7 0.123(7) 0.074(5) 0.187(11) 0.000(6) -0.058(8) 0.001(5)
O8 0.144(8) 0.144(8) 0.144(8) 0.043(6) -0.043(6) 0.043(6)
O9 0.116(5) 0.116(5) 0.116(5) 0.024(5) -0.024(5) 0.024(5)
O10 0.39(3) 0.30(2) 0.37(3) 0.24(3) 0.30(3) 0.26(3)
O11 0.090(4) 0.090(4) 0.090(4) 0.020(4) -0.020(4) 0.020(4)

loop_
_atom_type_symbol
_atom_type_description
_atom_type_scat_dispersion_real
_atom_type_scat_dispersion_imag
_atom_type_scat_source
C C 0.0033 0.0016 'International Tables Vol C Tables 4.2.6.8 and 6.1.1.4'
H H 0.0000 0.0000 'International Tables Vol C Tables 4.2.6.8 and 6.1.1.4'
O O 0.0106 0.0060 'International Tables Vol C Tables 4.2.6.8 and 6.1.1.4'
Na Na 0.0362 0.0249 'International Tables Vol C Tables 4.2.6.8 and 6.1.1.4'
Fe Fe 0.3463 0.8444 'International Tables Vol C Tables 4.2.6.8 and 6.1.1.4'

loop_
_geom_angle_atom_site_label_1
_geom_angle_atom_site_label_2
_geom_angle_atom_site_label_3
_geom_angle
_geom_angle_site_symmetry_1
_geom_angle_site_symmetry_3
_geom_angle_publ_flag
O1 Fe1 O1 93.84(16) . 7_665 ?
O1 Fe1 O1 93.84(16) . 10_646 ?
O1 Fe1 O1 93.84(16) 7_665 10_646 ?
O1 Fe1 O2 79.09(15) . 10_646 ?
O1 Fe1 O2 158.83(16) 7_665 10_646 ?
O1 Fe1 O2 106.45(17) 10_646 10_646 ?
O1 Fe1 O2 106.45(17) . . ?
O1 Fe1 O2 79.09(15) 7_665 . ?
O1 Fe1 O2 158.83(17) 10_646 . ?
O2 Fe1 O2 83.79(16) 10_646 . ?
O1 Fe1 O2 158.83(17) . 7_665 ?
O1 Fe1 O2 106.45(17) 7_665 7_665 ?
O1 Fe1 O2 79.09(15) 10_646 7_665 ?
O2 Fe1 O2 83.79(16) 10_646 7_665 ?
O2 Fe1 O2 83.79(16) . 7_665 ?
O5 Na O5 86.4(2) 6_456 12_565 ?
O5 Na O5 86.4(2) 6_456 . ?
O5 Na O5 86.4(2) 12_565 . ?
O5 Na O4 87.0(2) 6_456 12_565 ?
O5 Na O4 67.43(15) 12_565 12_565 ?
O5 Na O4 153.3(2) . 12_565 ?
O5 Na O4 153.3(2) 6_456 . ?
O5 Na O4 87.0(2) 12_565 . ?
O5 Na O4 67.43(15) . . ?
O4 Na O4 114.00(13) 12_565 . ?
O5 Na O4 67.43(15) 6_456 6_456 ?
O5 Na O4 153.3(2) 12_565 6_456 ?
O5 Na O4 87.0(2) . 6_456 ?
O4 Na O4 114.00(13) 12_565 6_456 ?
O4 Na O4 114.00(13) . 6_456 ?
O1 C1 C2 111.1(4) . . ?
O1 C1 C6 109.1(4) . . ?
C2 C1 C6 110.2(4) . . ?
O1 C1 C7 108.4(4) . 10_646 ?
C2 C1 C7 108.1(4) . 10_646 ?
C6 C1 C7 109.9(5) . 10_646 ?
C1 C2 C3 112.4(5) . . ?
C1 C2 H2B 109.1 . . ?
C3 C2 H2B 109.1 . . ?
C1 C2 H2A 109.1 . . ?
C3 C2 H2A 109.1 . . ?
H2B C2 H2A 107.9 . . ?
O4 C3 C4 107.1(5) . . ?
O4 C3 C2 112.4(6) . . ?
C4 C3 C2 109.6(5) . . ?
O4 C3 H3A 109.2 . . ?
C4 C3 H3A 109.2 . . ?
C2 C3 H3A 109.2 . . ?
O5 C4 C3 107.4(4) . . ?
O5 C4 C5 111.2(5) . . ?
C3 C4 C5 112.2(4) . . ?
O5 C4 H4A 108.6 . . ?
C3 C4 H4A 108.6 . . ?
C5 C4 H4A 108.6 . . ?
O6 C5 C4 110.2(5) . . ?
O6 C5 C6 110.7(4) . . ?
C4 C5 C6 109.7(5) . . ?
O6 C5 H5A 108.7 . . ?
C4 C5 H5A 108.7 . . ?
C6 C5 H5A 108.7 . . ?
C5 C6 C1 109.3(5) . . ?
C5 C6 H6B 109.8 . . ?
C1 C6 H6B 109.8 . . ?
C5 C6 H6A 109.8 . . ?
C1 C6 H6A 109.8 . . ?
H6B C6 H6A 108.3 . . ?
O3 C7 O2 125.1(6) . . ?
O3 C7 C1 119.9(5) . 7_665 ?
O2 C7 C1 115.1(5) . 7_665 ?
C1 O1 Fe1 120.2(3) . . ?
C1 O1 H1 109.5 . . ?
Fe1 O1 H1 126.8 . . ?
C7 O2 Fe1 116.7(4) . . ?
C3 O4 Na 115.6(4) . . ?
C3 O4 H9 109.5 . . ?
Na O4 H9 129.9 . . ?
C4 O5 Na 110.2(4) . . ?
C4 O5 H8 109.5 . . ?
Na O5 H8 113.5 . . ?
C5 O6 H7 109.5 . . ?

loop_
_geom_bond_atom_site_label_1
_geom_bond_atom_site_label_2
_geom_bond_distance
_geom_bond_site_symmetry_2
_geom_bond_publ_flag
Fe1 O1 1.921(4) . ?
Fe1 O1 1.921(4) 7_665 ?
Fe1 O1 1.921(4) 10_646 ?
Fe1 O2 2.081(4) 10_646 ?
Fe1 O2 2.081(4) . ?
Fe1 O2 2.081(4) 7_665 ?
Na O5 2.437(5) 6_456 ?
Na O5 2.437(5) 12_565 ?
Na O5 2.437(5) . ?
Na O4 2.497(5) 12_565 ?
Na O4 2.497(5) . ?
Na O4 2.497(5) 6_456 ?
C1 O1 1.415(6) . ?
C1 C2 1.510(7) . ?
C1 C6 1.543(7) . ?
C1 C7 1.554(8) 10_646 ?
C2 C3 1.535(8) . ?
C2 H2B 0.9700 . ?
C2 H2A 0.9700 . ?
C3 O4 1.436(7) . ?
C3 C4 1.517(8) . ?
C3 H3A 0.9800 . ?
C4 O5 1.439(7) . ?
C4 C5 1.533(8) . ?
C4 H4A 0.9800 . ?
C5 O6 1.445(7) . ?
C5 C6 1.537(8) . ?
C5 H5A 0.9800 . ?
C6 H6B 0.9700 . ?
C6 H6A 0.9700 . ?
C7 O3 1.235(7) . ?
C7 O2 1.273(7) . ?
C7 C1 1.554(8) 7_665 ?
O1 H1 0.8200 . ?
O4 H9 0.8200 . ?
O5 H8 0.8200 . ?
O6 H7 0.8200 . ?
